data_7034472
loop_
_publ_author_name
'Haiges, Ralf'
'Christe, Karl O.'

_publ_section_title
;
 5-(Fluorodinitromethyl)-2H-tetrazole and its tetrazolates - Preparation
 and Characterization of New High Energy Compounds.
;
_journal_issue 22
_journal_name_full 'Dalton transactions (Cambridge, England : 2003)'
_journal_page_first 10166
_journal_page_last 10176
_journal_paper_doi 10.1039/c5dt00291e
_journal_volume 44
_journal_year 2015
_chemical_formula_moiety 'C24 H20 P, C2 N3 O4'
_chemical_formula_sum 'C26 H20 N3 O4 P'
_chemical_formula_weight 469.42
_chemical_name_common '[PPh4][FDNTz]'
_space_group_crystal_system monoclinic
_space_group_IT_number 14
_space_group_name_Hall '-P 2yn'
_space_group_name_H-M_alt 'P 1 21/n 1'
_symmetry_space_group_name_Hall '-P 2yn'
_symmetry_space_group_name_H-M 'P 1 21/n 1'
_atom_sites_solution_hydrogens geom
_audit_update_record
;
2015-01-18 deposited with the CCDC.
2015-03-18 downloaded from the CCDC.
;
_cell_angle_alpha 90
_cell_angle_beta 90.0990(10)
_cell_angle_gamma 90
_cell_formula_units_Z 4
_cell_length_a 11.6601(8)
_cell_length_b 14.2600(9)
_cell_length_c 13.4402(9)
_cell_measurement_reflns_used 125
_cell_measurement_temperature 104.(2)
_cell_measurement_theta_max 25.9237
_cell_measurement_theta_min 3.7627
_cell_volume 2234.7(3)
_computing_cell_refinement 'APEX2 v2014.9-0 (Bruker AXS)'
_computing_data_collection 'Bruker Instrument Service v2012.12.0.3'
_computing_data_reduction 'SAINT V8.34A (Bruker AXS, 2013)'
_computing_publication_material 'SHELXTL XL 2014/6 (Bruker AXS)'
_computing_structure_refinement 'SHELXTL XL 2014/6 (Bruker AXS)'
_computing_structure_solution 'SHELXTL XT 2014/4 (Bruker AXS)'
_diffrn_ambient_temperature 104.(2)
_diffrn_detector_area_resol_mean 8.3333
_diffrn_measured_fraction_theta_full 0.993
_diffrn_measured_fraction_theta_max 0.993
_diffrn_measurement_device_type 'Bruker APEX II CCD'
_diffrn_measurement_method 'omega- and phi-scans'
_diffrn_radiation_monochromator 'TRIUMPH curved-crystal'
_diffrn_radiation_type 'MoK\a '
_diffrn_radiation_wavelength 0.71073
_diffrn_reflns_av_R_equivalents 0.0385
_diffrn_reflns_av_unetI/netI 0.0227
_diffrn_reflns_limit_h_max 16
_diffrn_reflns_limit_h_min -16
_diffrn_reflns_limit_k_max 20
_diffrn_reflns_limit_k_min -20
_diffrn_reflns_limit_l_max 19
_diffrn_reflns_limit_l_min -19
_diffrn_reflns_number 55116
_diffrn_reflns_theta_full 30.56
_diffrn_reflns_theta_max 30.56
_diffrn_reflns_theta_min 2.08
_diffrn_source 'fine-focus tube'
_exptl_absorpt_coefficient_mu 0.163
_exptl_absorpt_correction_T_max 0.98
_exptl_absorpt_correction_T_min 0.89
_exptl_absorpt_correction_type multi-scan
_exptl_absorpt_process_details 'Bruker SADABS V2014/4'
_exptl_crystal_colour 'clear yellow'
_exptl_crystal_density_diffrn 1.395
_exptl_crystal_density_method 'not measured'
_exptl_crystal_description prism
_exptl_crystal_F_000 976
_exptl_crystal_recrystallization_method 'Re-crystallisation from solvent: acetone'
_exptl_crystal_size_max 0.335
_exptl_crystal_size_mid 0.227
_exptl_crystal_size_min 0.142
_refine_diff_density_max 0.398
_refine_diff_density_min -0.257
_refine_ls_extinction_method none
_refine_ls_goodness_of_fit_ref 1.035
_refine_ls_hydrogen_treatment constr
_refine_ls_matrix_type full
_refine_ls_number_parameters 307
_refine_ls_number_reflns 6814
_refine_ls_number_restraints 0
_refine_ls_restrained_S_all 1.035
_refine_ls_R_factor_all 0.0476
_refine_ls_R_factor_gt 0.0359
_refine_ls_shift/su_max 0.002
_refine_ls_shift/su_mean 0.000
_refine_ls_structure_factor_coef Fsqd
_refine_ls_weighting_details 'w=1/[\s^2^(Fo^2^)+(0.0456P)^2^+1.0542P] where P=(Fo^2^+2Fc^2^)/3'
_refine_ls_weighting_scheme calc
_refine_ls_wR_factor_gt 0.0922
_refine_ls_wR_factor_ref 0.0988
_reflns_number_gt 5611
_reflns_number_total 6814
_reflns_threshold_expression 'I > 2\s(I)'
_cod_data_source_file c5dt00291e2.cif
_cod_data_source_block C26H20N3O4P
_cod_depositor_comments 'Adding full bibliography for 7034468--7034474.cif.'
_cod_database_code 7034472

loop_
_space_group_symop_operation_xyz
'x, y, z'
'-x+1/2, y+1/2, -z+1/2'
'-x, -y, -z'
'x-1/2, -y-1/2, z-1/2'

loop_
_atom_site_type_symbol
_atom_site_label
_atom_site_fract_x
_atom_site_fract_y
_atom_site_fract_z
_atom_site_U_iso_or_equiv
_atom_site_adp_type
_atom_site_calc_flag
_atom_site_refinement_flags_adp
_atom_site_refinement_flags_posn
_atom_site_occupancy
C C1 0.57515(10) 0.24267(8) 0.13252(9) 0.0185(2) Uani d . . 1
C C2 0.50448(11) 0.32182(9) 0.14897(9) 0.0212(2) Uani d . . 1
C C3 0.59960(9) 0.32770(8) 0.52773(8) 0.0150(2) Uani d . . 1
C C4 0.56677(10) 0.38204(8) 0.60961(9) 0.0191(2) Uani d . . 1
H H4 0.5232 0.3548 0.6618 0.023 Uiso calc U R 1
C C5 0.59821(11) 0.47605(9) 0.61419(9) 0.0213(2) Uani d . . 1
H H5 0.5763 0.513 0.6698 0.026 Uiso calc U R 1
C C6 0.66156(11) 0.51598(8) 0.53771(9) 0.0211(2) Uani d . . 1
H H6 0.6839 0.5799 0.5416 0.025 Uiso calc U R 1
C C7 0.69228(11) 0.46280(9) 0.45572(9) 0.0226(2) Uani d . . 1
H H7 0.7345 0.4908 0.4031 0.027 Uiso calc U R 1
C C8 0.66167(11) 0.36856(9) 0.45002(9) 0.0202(2) Uani d . . 1
H H8 0.6828 0.3322 0.3937 0.024 Uiso calc U R 1
C C9 0.56301(10) 0.14923(8) 0.63784(8) 0.0158(2) Uani d . . 1
C C10 0.48592(10) 0.17620(9) 0.71296(9) 0.0184(2) Uani d . . 1
H H10 0.431 0.224 0.7007 0.022 Uiso calc U R 1
C C11 0.49076(11) 0.13231(9) 0.80531(9) 0.0229(2) Uani d . . 1
H H11 0.4397 0.1511 0.8566 0.027 Uiso calc U R 1
C C12 0.56992(12) 0.06095(9) 0.82315(9) 0.0247(3) Uani d . . 1
H H12 0.5728 0.0313 0.8864 0.03 Uiso calc U R 1
C C13 0.64447(11) 0.03337(9) 0.74845(10) 0.0237(2) Uani d . . 1
H H13 0.6977 -0.0158 0.7605 0.028 Uiso calc U R 1
C C14 0.64200(10) 0.07723(8) 0.65588(9) 0.0193(2) Uani d . . 1
H H14 0.6937 0.0584 0.6052 0.023 Uiso calc U R 1
C C15 0.65965(10) 0.14884(8) 0.43770(8) 0.0156(2) Uani d . . 1
C C16 0.77744(10) 0.15898(9) 0.45652(9) 0.0215(2) Uani d . . 1
H H16 0.8034 0.1998 0.5076 0.026 Uiso calc U R 1
C C17 0.85578(11) 0.10880(10) 0.39975(10) 0.0247(3) Uani d . . 1
H H17 0.9356 0.1148 0.4127 0.03 Uiso calc U R 1
C C18 0.81795(11) 0.04993(9) 0.32415(10) 0.0232(2) Uani d . . 1
H H18 0.8719 0.0155 0.2859 0.028 Uiso calc U R 1
C C19 0.70127(11) 0.04131(8) 0.30431(9) 0.0207(2) Uani d . . 1
H H19 0.676 0.0018 0.2518 0.025 Uiso calc U R 1
C C20 0.62148(10) 0.09018(8) 0.36088(8) 0.0165(2) Uani d . . 1
H H20 0.5418 0.0839 0.3476 0.02 Uiso calc U R 1
C C21 0.41860(9) 0.19620(8) 0.46439(8) 0.0144(2) Uani d . . 1
C C22 0.33667(10) 0.13492(8) 0.50303(8) 0.0169(2) Uani d . . 1
H H22 0.3533 0.0989 0.5607 0.02 Uiso calc U R 1
C C23 0.23005(10) 0.12686(9) 0.45640(9) 0.0206(2) Uani d . . 1
H H23 0.1736 0.0858 0.4828 0.025 Uiso calc U R 1
C C24 0.20647(11) 0.17880(9) 0.37136(10) 0.0237(3) Uani d . . 1
H H24 0.1339 0.1729 0.3397 0.028 Uiso calc U R 1
C C25 0.28844(11) 0.23953(9) 0.33219(10) 0.0239(2) Uani d . . 1
H H25 0.2719 0.2745 0.2738 0.029 Uiso calc U R 1
C C26 0.39447(11) 0.24886(8) 0.37875(9) 0.0193(2) Uani d . . 1
H H26 0.4503 0.2907 0.3527 0.023 Uiso calc U R 1
N N1 0.68924(9) 0.24737(7) 0.16393(7) 0.0192(2) Uani d . . 1
N N2 0.52890(10) 0.16578(8) 0.08170(8) 0.0225(2) Uani d . . 1
N N3 0.44779(11) 0.38689(9) 0.16124(9) 0.0303(3) Uani d . . 1
O O1 0.71317(8) 0.31758(7) 0.21657(7) 0.0269(2) Uani d . . 1
O O2 0.76089(8) 0.18777(6) 0.13965(7) 0.02471(19) Uani d . . 1
O O3 0.42567(9) 0.17283(8) 0.05708(9) 0.0353(2) Uani d . . 1
O O4 0.58609(9) 0.09499(7) 0.06506(8) 0.0293(2) Uani d . . 1
P P1 0.55941(2) 0.20618(2) 0.51843(2) 0.01325(7) Uani d . . 1

loop_
_atom_site_aniso_label
_atom_site_aniso_U_11
_atom_site_aniso_U_22
_atom_site_aniso_U_33
_atom_site_aniso_U_12
_atom_site_aniso_U_13
_atom_site_aniso_U_23
C1 0.0179(5) 0.0194(5) 0.0183(5) -0.0006(4) -0.0001(4) -0.0005(4)
C2 0.0202(5) 0.0232(6) 0.0203(5) -0.0024(4) 0.0007(4) -0.0022(4)
C3 0.0157(5) 0.0142(5) 0.0153(5) -0.0010(4) -0.0027(4) -0.0014(4)
C4 0.0215(6) 0.0190(5) 0.0167(5) -0.0008(4) 0.0011(4) -0.0021(4)
C5 0.0244(6) 0.0187(5) 0.0207(5) -0.0001(4) -0.0011(4) -0.0065(4)
C6 0.0215(6) 0.0160(5) 0.0257(6) -0.0028(4) -0.0047(5) -0.0015(4)
C7 0.0253(6) 0.0198(5) 0.0228(6) -0.0053(5) 0.0021(5) 0.0009(5)
C8 0.0243(6) 0.0184(5) 0.0179(5) -0.0026(4) 0.0030(4) -0.0023(4)
C9 0.0163(5) 0.0164(5) 0.0146(5) -0.0032(4) -0.0039(4) 0.0012(4)
C10 0.0154(5) 0.0214(5) 0.0185(5) -0.0030(4) -0.0013(4) 0.0011(4)
C11 0.0225(6) 0.0287(6) 0.0175(5) -0.0083(5) -0.0009(4) 0.0012(5)
C12 0.0283(6) 0.0268(6) 0.0191(5) -0.0100(5) -0.0082(5) 0.0059(5)
C13 0.0261(6) 0.0206(6) 0.0243(6) -0.0012(5) -0.0103(5) 0.0040(5)
C14 0.0200(5) 0.0183(5) 0.0195(5) 0.0001(4) -0.0051(4) -0.0006(4)
C15 0.0162(5) 0.0146(5) 0.0159(5) 0.0007(4) 0.0002(4) -0.0004(4)
C16 0.0178(5) 0.0237(6) 0.0229(6) -0.0003(4) -0.0023(4) -0.0039(5)
C17 0.0166(5) 0.0292(6) 0.0284(6) 0.0017(5) 0.0013(5) 0.0005(5)
C18 0.0249(6) 0.0212(6) 0.0234(6) 0.0041(5) 0.0081(5) 0.0008(5)
C19 0.0267(6) 0.0171(5) 0.0183(5) -0.0027(4) 0.0040(4) -0.0015(4)
C20 0.0183(5) 0.0150(5) 0.0161(5) -0.0028(4) 0.0004(4) 0.0007(4)
C21 0.0144(5) 0.0140(5) 0.0150(5) 0.0019(4) -0.0020(4) -0.0022(4)
C22 0.0175(5) 0.0167(5) 0.0165(5) 0.0002(4) -0.0013(4) -0.0005(4)
C23 0.0162(5) 0.0214(5) 0.0241(6) -0.0020(4) -0.0013(4) -0.0022(5)
C24 0.0180(5) 0.0262(6) 0.0270(6) 0.0025(5) -0.0084(5) -0.0018(5)
C25 0.0258(6) 0.0231(6) 0.0228(6) 0.0026(5) -0.0084(5) 0.0040(5)
C26 0.0207(5) 0.0172(5) 0.0200(5) -0.0002(4) -0.0033(4) 0.0026(4)
N1 0.0190(5) 0.0213(5) 0.0172(4) -0.0028(4) 0.0015(4) 0.0021(4)
N2 0.0234(5) 0.0211(5) 0.0231(5) 0.0000(4) -0.0040(4) -0.0006(4)
N3 0.0275(6) 0.0303(6) 0.0329(6) 0.0022(5) -0.0005(5) -0.0078(5)
O1 0.0240(5) 0.0313(5) 0.0253(4) -0.0060(4) -0.0007(4) -0.0082(4)
O2 0.0188(4) 0.0208(4) 0.0345(5) 0.0023(3) 0.0013(4) 0.0035(4)
O3 0.0268(5) 0.0306(5) 0.0483(6) 0.0023(4) -0.0170(5) -0.0066(5)
O4 0.0318(5) 0.0198(4) 0.0363(5) 0.0037(4) -0.0046(4) -0.0067(4)
P1 0.01348(13) 0.01327(13) 0.01298(12) -0.00022(10) -0.00158(9) -0.00092(10)

loop_
_atom_type_symbol
_atom_type_description
_atom_type_scat_dispersion_real
_atom_type_scat_dispersion_imag
_atom_type_scat_source
C C 0.0033 0.0016 'International Tables Vol C Tables 4.2.6.8 and 6.1.1.4'
H H 0.0000 0.0000 'International Tables Vol C Tables 4.2.6.8 and 6.1.1.4'
N N 0.0061 0.0033 'International Tables Vol C Tables 4.2.6.8 and 6.1.1.4'
O O 0.0106 0.0060 'International Tables Vol C Tables 4.2.6.8 and 6.1.1.4'
P P 0.1023 0.0942 'International Tables Vol C Tables 4.2.6.8 and 6.1.1.4'

loop_
_geom_angle_atom_site_label_1
_geom_angle_atom_site_label_2
_geom_angle_atom_site_label_3
_geom_angle
N1 C1 N2 123.45(11)
N1 C1 C2 117.98(11)
N2 C1 C2 118.50(11)
N3 C2 C1 179.00(15)
C8 C3 C4 119.93(10)
C8 C3 P1 118.96(9)
C4 C3 P1 121.08(9)
C5 C4 C3 119.73(11)
C5 C4 H4 120.1
C3 C4 H4 120.1
C6 C5 C4 120.18(11)
C6 C5 H5 119.9
C4 C5 H5 119.9
C7 C6 C5 120.19(11)
C7 C6 H6 119.9
C5 C6 H6 119.9
C6 C7 C8 120.36(11)
C6 C7 H7 119.8
C8 C7 H7 119.8
C7 C8 C3 119.59(11)
C7 C8 H8 120.2
C3 C8 H8 120.2
C14 C9 C10 119.81(10)
C14 C9 P1 119.99(9)
C10 C9 P1 120.20(9)
C11 C10 C9 119.50(11)
C11 C10 H10 120.2
C9 C10 H10 120.2
C10 C11 C12 120.50(12)
C10 C11 H11 119.7
C12 C11 H11 119.7
C13 C12 C11 119.89(11)
C13 C12 H12 120.1
C11 C12 H12 120.1
C12 C13 C14 120.50(12)
C12 C13 H13 119.7
C14 C13 H13 119.7
C13 C14 C9 119.78(12)
C13 C14 H14 120.1
C9 C14 H14 120.1
C20 C15 C16 120.26(11)
C20 C15 P1 120.77(9)
C16 C15 P1 118.85(9)
C17 C16 C15 119.47(11)
C17 C16 H16 120.3
C15 C16 H16 120.3
C18 C17 C16 120.30(12)
C18 C17 H17 119.9
C16 C17 H17 119.9
C17 C18 C19 120.18(11)
C17 C18 H18 119.9
C19 C18 H18 119.9
C20 C19 C18 120.40(11)
C20 C19 H19 119.8
C18 C19 H19 119.8
C19 C20 C15 119.37(11)
C19 C20 H20 120.3
C15 C20 H20 120.3
C22 C21 C26 120.28(10)
C22 C21 P1 121.59(8)
C26 C21 P1 118.06(9)
C21 C22 C23 119.61(11)
C21 C22 H22 120.2
C23 C22 H22 120.2
C24 C23 C22 120.03(11)
C24 C23 H23 120.0
C22 C23 H23 120.0
C23 C24 C25 120.48(11)
C23 C24 H24 119.8
C25 C24 H24 119.8
C26 C25 C24 119.94(11)
C26 C25 H25 120.0
C24 C25 H25 120.0
C25 C26 C21 119.66(11)
C25 C26 H26 120.2
C21 C26 H26 120.2
O2 N1 O1 123.15(10)
O2 N1 C1 122.08(10)
O1 N1 C1 114.75(10)
O4 N2 O3 122.62(11)
O4 N2 C1 121.53(11)
O3 N2 C1 115.82(11)
C15 P1 C9 108.64(5)
C15 P1 C3 108.13(5)
C9 P1 C3 111.53(5)
C15 P1 C21 108.35(5)
C9 P1 C21 110.13(5)
C3 P1 C21 109.97(5)

loop_
_geom_bond_atom_site_label_1
_geom_bond_atom_site_label_2
_geom_bond_distance
C1 N1 1.3966(15)
C1 N2 1.3994(16)
C1 C2 1.4150(17)
C2 N3 1.1513(17)
C3 C8 1.3989(16)
C3 C4 1.3998(16)
C3 P1 1.7994(11)
C4 C5 1.3911(17)
C4 H4 0.95
C5 C6 1.3890(18)
C5 H5 0.95
C6 C7 1.3853(18)
C6 H6 0.95
C7 C8 1.3925(17)
C7 H7 0.95
C8 H8 0.95
C9 C14 1.4002(16)
C9 C10 1.4065(16)
C9 P1 1.7991(11)
C10 C11 1.3912(16)
C10 H10 0.95
C11 C12 1.3943(19)
C11 H11 0.95
C12 C13 1.386(2)
C12 H12 0.95
C13 C14 1.3928(17)
C13 H13 0.95
C14 H14 0.95
C15 C20 1.4008(15)
C15 C16 1.4035(16)
C15 P1 1.7934(11)
C16 C17 1.3896(18)
C16 H16 0.95
C17 C18 1.3894(19)
C17 H17 0.95
C18 C19 1.3913(18)
C18 H18 0.95
C19 C20 1.3899(16)
C19 H19 0.95
C20 H20 0.95
C21 C22 1.3956(16)
C21 C26 1.4025(16)
C21 P1 1.7998(11)
C22 C23 1.3960(16)
C22 H22 0.95
C23 C24 1.3890(18)
C23 H23 0.95
C24 C25 1.3937(19)
C24 H24 0.95
C25 C26 1.3911(17)
C25 H25 0.95
C26 H26 0.95
N1 O2 1.2360(14)
N1 O1 1.2571(14)
N2 O4 1.2305(14)
N2 O3 1.2518(15)

loop_
_geom_torsion_atom_site_label_1
_geom_torsion_atom_site_label_2
_geom_torsion_atom_site_label_3
_geom_torsion_atom_site_label_4
_geom_torsion
C8 C3 C4 C5 -1.36(18)
P1 C3 C4 C5 -179.37(9)
C3 C4 C5 C6 0.24(18)
C4 C5 C6 C7 0.99(19)
C5 C6 C7 C8 -1.09(19)
C6 C7 C8 C3 -0.04(19)
C4 C3 C8 C7 1.26(18)
P1 C3 C8 C7 179.31(10)
C14 C9 C10 C11 1.43(17)
P1 C9 C10 C11 -179.18(9)
C9 C10 C11 C12 -1.12(18)
C10 C11 C12 C13 0.00(19)
C11 C12 C13 C14 0.82(19)
C12 C13 C14 C9 -0.50(18)
C10 C9 C14 C13 -0.62(17)
P1 C9 C14 C13 179.98(9)
C20 C15 C16 C17 -1.40(18)
P1 C15 C16 C17 174.70(10)
C15 C16 C17 C18 0.8(2)
C16 C17 C18 C19 0.4(2)
C17 C18 C19 C20 -1.08(19)
C18 C19 C20 C15 0.47(18)
C16 C15 C20 C19 0.77(17)
P1 C15 C20 C19 -175.26(9)
C26 C21 C22 C23 -0.51(17)
P1 C21 C22 C23 -177.55(9)
C21 C22 C23 C24 0.76(18)
C22 C23 C24 C25 -0.30(19)
C23 C24 C25 C26 -0.4(2)
C24 C25 C26 C21 0.67(19)
C22 C21 C26 C25 -0.20(18)
P1 C21 C26 C25 176.94(10)
N2 C1 N1 O2 7.87(18)
C2 C1 N1 O2 -169.02(11)
N2 C1 N1 O1 -173.58(11)
C2 C1 N1 O1 9.53(16)
N1 C1 N2 O4 3.06(18)
C2 C1 N2 O4 179.94(12)
N1 C1 N2 O3 -178.84(11)
C2 C1 N2 O3 -1.97(17)
C20 C15 P1 C9 106.51(10)
C16 C15 P1 C9 -69.57(11)
C20 C15 P1 C3 -132.29(9)
C16 C15 P1 C3 51.63(11)
C20 C15 P1 C21 -13.13(11)
C16 C15 P1 C21 170.79(9)
C14 C9 P1 C15 4.16(11)
C10 C9 P1 C15 -175.23(9)
C14 C9 P1 C3 -114.93(10)
C10 C9 P1 C3 65.68(10)
C14 C9 P1 C21 122.69(9)
C10 C9 P1 C21 -56.70(10)
C8 C3 P1 C15 25.41(11)
C4 C3 P1 C15 -156.56(9)
C8 C3 P1 C9 144.80(9)
C4 C3 P1 C9 -37.17(11)
C8 C3 P1 C21 -92.72(10)
C4 C3 P1 C21 85.31(10)
C22 C21 P1 C15 105.94(10)
C26 C21 P1 C15 -71.16(10)
C22 C21 P1 C9 -12.76(11)
C26 C21 P1 C9 170.13(9)
C22 C21 P1 C3 -136.07(9)
C26 C21 P1 C3 46.83(10)
